data_7107715
loop_
_publ_author_name
'Julien Taesch'
'Valerie Heitz'
'Filip Topic'
'Kari Rissanen'

_publ_section_title
;
 Templated synthesis of a large and flexible covalent porphyrinic cage
 bearing orthogonal recognition sites
;
_journal_name_full Chem.Commun.
_journal_page_first 5118
_journal_paper_doi 10.1039/c2cc31855e
_journal_volume 48
_journal_year 2012
_chemical_formula_sum 'C200 H213 Cl15 N18 O21 Zn2'
_chemical_formula_weight 3903.44
_chemical_name_systematic
;
?
;
_space_group_IT_number 12
_symmetry_cell_setting monoclinic
_symmetry_Int_Tables_number 12
_symmetry_space_group_name_Hall '-C 2y'
_symmetry_space_group_name_H-M 'C 1 2/m 1'
_atom_sites_solution_hydrogens geom
_atom_sites_solution_primary direct
_atom_sites_solution_secondary difmap
_audit_creation_method SHELXL-97
_cell_angle_alpha 90.00
_cell_angle_beta 103.306(3)
_cell_angle_gamma 90.00
_cell_formula_units_Z 4
_cell_length_a 36.835(3)
_cell_length_b 27.126(2)
_cell_length_c 22.4881(12)
_cell_measurement_reflns_used 15318
_cell_measurement_temperature 123.0(1)
_cell_measurement_theta_max 26.373
_cell_measurement_theta_min 0.407
_cell_measurement_wavelength 0.71073
_cell_volume 21867(3)
_computing_cell_refinement 'HKL Scalepack (Otwinowski & Minor 1997)'
_computing_data_collection 'Collect (Bruker AXS BV, 1997-2004)'
_computing_data_reduction 'HKL Denzo and Scalepack (Otwinowski & Minor 1997)'
_computing_publication_material 'WinGX publication routines (Farrugia, 1999)'
_computing_structure_refinement 'SHELXL-97 (Sheldrick, 2008)'
_computing_structure_solution 'SIR97 (Altomare et al., 1999)'
_diffrn_ambient_temperature 123.0(1)
_diffrn_detector_area_resol_mean 9
_diffrn_measured_fraction_theta_full 0.989
_diffrn_measured_fraction_theta_max 0.989
_diffrn_measurement_device '95mm CCD camera on \k-goniostat'
_diffrn_measurement_device_type KappaCCD
_diffrn_measurement_method '\f scans + \w scans'
_diffrn_radiation_monochromator 'horizonally mounted graphite crystal'
_diffrn_radiation_source 'fine-focus sealed tube'
_diffrn_radiation_type MoK\a
_diffrn_radiation_wavelength 0.71073
_diffrn_reflns_av_R_equivalents 0.1124
_diffrn_reflns_av_sigmaI/netI 0.2661
_diffrn_reflns_limit_h_max 44
_diffrn_reflns_limit_h_min -42
_diffrn_reflns_limit_k_max 32
_diffrn_reflns_limit_k_min -30
_diffrn_reflns_limit_l_max 26
_diffrn_reflns_limit_l_min -25
_diffrn_reflns_number 40910
_diffrn_reflns_theta_full 25.25
_diffrn_reflns_theta_max 25.25
_diffrn_reflns_theta_min 1.98
_exptl_absorpt_coefficient_mu 0.464
_exptl_absorpt_correction_T_max 0.7453
_exptl_absorpt_correction_T_min 0.5686
_exptl_absorpt_correction_type multi-scan
_exptl_absorpt_process_details 'SADABS 2008 (Sheldrick, 1996)'
_exptl_crystal_colour red
_exptl_crystal_density_diffrn 1.186
_exptl_crystal_density_method 'not measured'
_exptl_crystal_description prism
_exptl_crystal_F_000 8172
_exptl_crystal_size_max 0.20
_exptl_crystal_size_mid 0.15
_exptl_crystal_size_min 0.10
_refine_diff_density_max 1.083
_refine_diff_density_min -0.758
_refine_diff_density_rms 0.112
_refine_ls_extinction_method none
_refine_ls_goodness_of_fit_ref 1.021
_refine_ls_hydrogen_treatment mixed
_refine_ls_matrix_type full
_refine_ls_number_parameters 743
_refine_ls_number_reflns 20049
_refine_ls_number_restraints 1031
_refine_ls_restrained_S_all 1.040
_refine_ls_R_factor_all 0.3017
_refine_ls_R_factor_gt 0.1686
_refine_ls_shift/su_max 0.000
_refine_ls_shift/su_mean 0.000
_refine_ls_structure_factor_coef Fsqd
_refine_ls_weighting_details 'calc w=1/[\s^2^(Fo^2^)+(0.2000P)^2^+0.0000P] where P=(Fo^2^+2Fc^2^)/3'
_refine_ls_weighting_scheme calc
_refine_ls_wR_factor_gt 0.4118
_refine_ls_wR_factor_ref 0.4577
_reflns_number_gt 4735
_reflns_number_total 20049
_reflns_threshold_expression >2\s(I)
_cod_data_source_file c2cc31855e.txt
_cod_data_source_block import
_cod_original_sg_symbol_H-M 'C 2/m'
_cod_original_formula_sum 'C200 H213 N18 O21 Cl15 Zn2'
_cod_database_code 7107715

loop_
_symmetry_equiv_pos_as_xyz
'x, y, z'
'-x, y, -z'
'x+1/2, y+1/2, z'
'-x+1/2, y+1/2, -z'
'-x, -y, -z'
'x, -y, z'
'-x+1/2, -y+1/2, -z'
'x+1/2, -y+1/2, z'

loop_
_atom_site_label
_atom_site_type_symbol
_atom_site_fract_x
_atom_site_fract_y
_atom_site_fract_z
_atom_site_U_iso_or_equiv
_atom_site_adp_type
_atom_site_occupancy
_atom_site_symmetry_multiplicity
_atom_site_calc_flag
_atom_site_refinement_flags
_atom_site_disorder_assembly
_atom_site_disorder_group
C1A C -0.0817(2) 0.02480(18) 0.1925(4) 0.091(3) Uani 1 1 d DU . .
H1A H -0.1020 0.0456 0.1956 0.109 Uiso 1 1 calc R . .
C2A C -0.0451(2) 0.0407(3) 0.1870(4) 0.072(2) Uani 1 1 d DU . .
C3A C -0.0326(2) 0.0896(3) 0.1924(4) 0.067(2) Uani 1 1 d DU . .
C4A C 0.0023(2) 0.1049(3) 0.1881(4) 0.069(2) Uani 1 1 d DU . .
C5A C 0.0164(3) 0.1554(3) 0.1960(4) 0.081(3) Uani 1 1 d DU . .
H5A H 0.0029 0.1834 0.2043 0.097 Uiso 1 1 calc R . .
C6A C 0.0517(3) 0.1557(3) 0.1894(5) 0.099(3) Uani 1 1 d DU . .
H6A H 0.0673 0.1837 0.1903 0.119 Uiso 1 1 calc R . .
C7A C 0.0616(2) 0.1046(3) 0.1808(4) 0.076(3) Uani 1 1 d DU . .
C8A C 0.0966(2) 0.0895(3) 0.1752(4) 0.078(2) Uani 1 1 d DU . .
C9A C 0.1073(2) 0.0409(3) 0.1710(4) 0.073(2) Uani 1 1 d DU . .
C10A C 0.1444(2) 0.02488(18) 0.1670(4) 0.081(3) Uani 1 1 d DU . .
H10A H 0.1648 0.0456 0.1648 0.097 Uiso 1 1 calc R . .
N1A N -0.0235(3) 0.0000 0.1834(5) 0.076(3) Uani 1 2 d SDU . .
N2A N 0.03097(19) 0.0755(2) 0.1779(3) 0.068(2) Uani 1 1 d DU . .
N3A N 0.0846(3) 0.0000 0.1706(5) 0.076(3) Uani 1 2 d SDU . .
Zn1 Zn 0.02796(5) 0.0000 0.16077(7) 0.0725(6) Uani 1 2 d S . .
C1F C -0.0569(3) 0.3470(4) 0.6435(5) 0.101(3) Uani 1 1 d DU . .
H1F H -0.0566 0.3423 0.6854 0.121 Uiso 1 1 calc R . .
C2F C -0.0235(3) 0.3544(4) 0.6200(4) 0.093(3) Uani 1 1 d DU . .
C3F C 0.0127(2) 0.3544(4) 0.6556(4) 0.082(2) Uani 1 1 d DU . .
C4F C 0.0446(3) 0.3568(3) 0.6326(4) 0.081(2) Uani 1 1 d DU . .
C5F C 0.0829(3) 0.3545(4) 0.6689(5) 0.091(3) Uani 1 1 d DU . .
H5F H 0.0908 0.3549 0.7122 0.109 Uiso 1 1 calc R . .
C6F C 0.1035(4) 0.3519(4) 0.6311(4) 0.100(3) Uani 1 1 d DU . .
H6F H 0.1299 0.3487 0.6425 0.120 Uiso 1 1 calc R . .
C7F C 0.0820(3) 0.3544(4) 0.5678(4) 0.096(3) Uani 1 1 d DU . .
C8F C 0.0950(3) 0.3528(4) 0.5146(4) 0.096(3) Uani 1 1 d DU . .
C9F C 0.0726(3) 0.3514(4) 0.4562(4) 0.100(3) Uani 1 1 d DU . .
C10F C 0.0881(3) 0.3478(4) 0.4017(4) 0.107(4) Uani 1 1 d DU . .
H10F H 0.1134 0.3464 0.3991 0.128 Uiso 1 1 calc R . .
N1F N 0.0453(3) 0.3583(3) 0.5714(3) 0.088(2) Uani 1 1 d DU . .
N2F N 0.0341(2) 0.3564(3) 0.4427(3) 0.081(2) Uani 1 1 d DU . .
Zn2 Zn 0.0000 0.37126(5) 0.5000 0.0786(6) Uani 1 2 d S . .
C20A C -0.0292(4) 0.0000 0.0389(7) 0.091(8) Uani 0.50 2 d SPDU . .
C20B C 0.0413(3) 0.0000 0.0341(7) 0.081(7) Uani 0.50 2 d SPDU . .
C21A C 0.0235(4) 0.0417(3) 0.03625(14) 0.105(7) Uani 0.50 1 d PDU . .
H21A H 0.0511 0.0425 0.0493 0.126 Uiso 0.50 1 calc PRD . .
H21B H 0.0137 0.0716 0.0523 0.126 Uiso 0.50 1 calc PRD . .
C21B C -0.0111(4) 0.0419(3) 0.0379(4) 0.101(6) Uani 0.50 1 d PDU . .
H21C H 0.0037 0.0720 0.0517 0.122 Uiso 0.50 1 calc PRD . .
H21D H -0.0337 0.0429 0.0547 0.122 Uiso 0.50 1 calc PRD . .
N4A N 0.0102(3) 0.0000 0.0608(4) 0.063(3) Uani 1 2 d SDU . .
H20C H -0.0363(6) 0.02903(17) 0.0585 0.075 Uiso 0.50 1 d PD . .
H20D H 0.0555(4) 0.02905(17) 0.0496 0.075 Uiso 0.50 1 d PD . .
C20F C 0.0347(3) 0.4709(4) 0.5317(13) 0.082(6) Uani 0.50 1 d PDU . .
H20A H 0.0545 0.4587 0.5121 0.099 Uiso 0.50 1 calc PR . .
H20B H 0.0403 0.4587 0.5743 0.099 Uiso 0.50 1 calc PR . .
C21F C -0.0068(10) 0.4706(4) 0.4405(4) 0.112(7) Uani 0.50 1 d PDU . .
H21E H -0.0312 0.4584 0.4170 0.135 Uiso 0.50 1 calc PR . .
H21F H 0.0127 0.4584 0.4203 0.135 Uiso 0.50 1 calc PR . .
C22F C -0.0277(5) 0.4711(3) 0.5275(12) 0.078(5) Uani 0.50 1 d PDU . .
H22A H -0.0233 0.4589 0.5700 0.093 Uiso 0.50 1 calc PR . .
H22B H -0.0524 0.4589 0.5050 0.093 Uiso 0.50 1 calc PR . .
N3F N 0.0000 0.4526(3) 0.5000 0.058(3) Uani 1 2 d SDU . .
C1B C -0.0600(2) 0.1268(3) 0.2061(4) 0.074(2) Uani 1 1 d DU . .
C2B C -0.0785(2) 0.1575(3) 0.1595(4) 0.072(3) Uani 1 1 d DU . .
C3B C -0.1050(3) 0.1908(4) 0.1714(4) 0.085(3) Uani 1 1 d DU . .
H3B H -0.1200 0.2093 0.1389 0.102 Uiso 1 1 calc R . .
C4B C -0.1095(2) 0.1968(3) 0.2302(4) 0.087(3) Uani 1 1 d DU . .
C5B C -0.0907(3) 0.1652(3) 0.2760(4) 0.086(3) Uani 1 1 d DU . .
H5B H -0.0950 0.1678 0.3160 0.103 Uiso 1 1 calc R . .
C6B C -0.0660(3) 0.1303(3) 0.2644(4) 0.082(3) Uani 1 1 d DU . .
C7B C -0.0727(3) 0.1532(4) 0.0949(4) 0.095(3) Uani 1 1 d DU . .
H7B1 H -0.0892 0.1764 0.0681 0.143 Uiso 1 1 calc R . .
H7B2 H -0.0784 0.1195 0.0799 0.143 Uiso 1 1 calc R . .
H7B3 H -0.0467 0.1609 0.0950 0.143 Uiso 1 1 calc R . .
C8B C -0.0468(4) 0.0993(4) 0.3181(5) 0.131(5) Uani 1 1 d DU . .
H8B1 H -0.0638 0.0734 0.3254 0.196 Uiso 1 1 calc R . .
H8B2 H -0.0396 0.1201 0.3545 0.196 Uiso 1 1 calc R . .
H8B3 H -0.0244 0.0841 0.3093 0.196 Uiso 1 1 calc R . .
C9B C -0.13698(16) 0.2320(2) 0.2436(3) 0.1185(18) Uiso 1 1 d GDU A .
C10B C -0.14354(18) 0.2775(3) 0.2148(3) 0.1185(18) Uiso 1 1 d GDU . .
H10B H -0.1302 0.2868 0.1851 0.142 Uiso 1 1 calc R . .
N11B N -0.1696(2) 0.3095(2) 0.2295(3) 0.1185(18) Uiso 1 1 d GDU A .
C12B C -0.18913(17) 0.2960(2) 0.2730(3) 0.1185(18) Uiso 1 1 d GDU . .
C13B C -0.1826(2) 0.2504(3) 0.3018(3) 0.1185(18) Uiso 1 1 d GDU A .
H13B H -0.1959 0.2412 0.3315 0.142 Uiso 1 1 calc R . .
C14B C -0.1565(2) 0.2184(2) 0.2871(3) 0.1185(18) Uiso 1 1 d GDU . .
H14B H -0.1520 0.1873 0.3068 0.142 Uiso 1 1 calc R A .
C1C C 0.1266(2) 0.1293(3) 0.1785(3) 0.073(2) Uani 1 1 d DU . .
C2C C 0.1284(3) 0.1542(4) 0.1255(4) 0.107(4) Uani 1 1 d DU . .
C3C C 0.1551(3) 0.1910(4) 0.1283(4) 0.123(5) Uani 1 1 d DU . .
H3C H 0.1576 0.2068 0.0918 0.147 Uiso 1 1 calc R . .
C4C C 0.1779(2) 0.2047(3) 0.1832(4) 0.094(3) Uani 1 1 d DU . .
C5C C 0.1747(3) 0.1794(3) 0.2344(4) 0.085(3) Uani 1 1 d DU . .
H5C H 0.1902 0.1887 0.2727 0.102 Uiso 1 1 calc R . .
C6C C 0.1501(3) 0.1411(3) 0.2330(4) 0.079(3) Uani 1 1 d DU . .
C7C C 0.0986(4) 0.1454(5) 0.0669(4) 0.179(8) Uani 1 1 d DU . .
H7C1 H 0.0739 0.1451 0.0763 0.269 Uiso 1 1 calc R . .
H7C2 H 0.1031 0.1136 0.0492 0.269 Uiso 1 1 calc R . .
H7C3 H 0.0997 0.1718 0.0376 0.269 Uiso 1 1 calc R . .
C8C C 0.1498(3) 0.1126(4) 0.2905(4) 0.105(4) Uani 1 1 d DU . .
H8C1 H 0.1735 0.0950 0.3040 0.158 Uiso 1 1 calc R . .
H8C2 H 0.1292 0.0889 0.2823 0.158 Uiso 1 1 calc R . .
H8C3 H 0.1465 0.1355 0.3226 0.158 Uiso 1 1 calc R . .
C9C C 0.20585(17) 0.2440(2) 0.1844(4) 0.138(2) Uiso 1 1 d GDU B .
C10C C 0.2243(2) 0.2498(3) 0.1375(3) 0.138(2) Uiso 1 1 d GDU . .
H10C H 0.2192 0.2281 0.1035 0.166 Uiso 1 1 calc R . .
N11C N 0.2502(2) 0.2876(3) 0.1403(3) 0.138(2) Uiso 1 1 d GDU B .
C12C C 0.25761(19) 0.3194(2) 0.1901(4) 0.138(2) Uiso 1 1 d GDU . .
C13C C 0.2391(2) 0.3135(3) 0.2370(3) 0.138(2) Uiso 1 1 d GDU B .
H13C H 0.2442 0.3353 0.2710 0.166 Uiso 1 1 calc R . .
C14C C 0.2133(2) 0.2758(3) 0.2342(3) 0.138(2) Uiso 1 1 d GDU . .
H14C H 0.2007 0.2718 0.2663 0.166 Uiso 1 1 calc R B .
C1G C 0.0191(3) 0.3466(3) 0.7244(3) 0.069(3) Uiso 1 1 d DU . .
C2G C 0.0204(4) 0.3865(3) 0.7635(4) 0.120(5) Uani 1 1 d DU . .
C3G C 0.0299(5) 0.3791(4) 0.8271(4) 0.169(7) Uani 1 1 d DU . .
H3G H 0.0320 0.4064 0.8540 0.202 Uiso 1 1 calc R . .
C4G C 0.0361(3) 0.3313(4) 0.8504(4) 0.129(5) Uani 1 1 d DU . .
C5G C 0.0340(3) 0.2931(4) 0.8109(4) 0.097(4) Uani 1 1 d DU . .
H5G H 0.0392 0.2607 0.8267 0.116 Uiso 1 1 calc R . .
C6G C 0.0243(3) 0.2998(3) 0.7477(4) 0.086(3) Uani 1 1 d DU . .
C7G C 0.0178(5) 0.4381(4) 0.7384(5) 0.187(8) Uani 1 1 d DU . .
H7G1 H 0.0310 0.4400 0.7052 0.280 Uiso 1 1 calc R . .
H7G2 H 0.0293 0.4611 0.7709 0.280 Uiso 1 1 calc R . .
H7G3 H -0.0084 0.4470 0.7228 0.280 Uiso 1 1 calc R . .
C8G C 0.0220(3) 0.2565(3) 0.7052(4) 0.104(4) Uani 1 1 d DU . .
H8G1 H 0.0405 0.2317 0.7238 0.157 Uiso 1 1 calc R . .
H8G2 H 0.0271 0.2676 0.6664 0.157 Uiso 1 1 calc R . .
H8G3 H -0.0030 0.2421 0.6977 0.157 Uiso 1 1 calc R . .
C9G C 0.0442(3) 0.3220(4) 0.9169(4) 0.257(4) Uiso 1 1 d GDU . .
C10G C 0.0610(3) 0.3577(4) 0.9586(5) 0.257(4) Uiso 1 1 d GDU . .
H10G H 0.0671 0.3890 0.9445 0.309 Uiso 1 1 calc R . .
N11G N 0.0688(3) 0.3477(4) 1.0208(5) 0.257(4) Uiso 1 1 d GDU . .
C12G C 0.0598(3) 0.3019(5) 1.0414(4) 0.257(4) Uiso 1 1 d GDU . .
C13G C 0.0431(4) 0.2662(4) 0.9997(5) 0.257(4) Uiso 1 1 d GDU . .
H13G H 0.0370 0.2350 1.0137 0.309 Uiso 1 1 calc R . .
C14G C 0.0353(3) 0.2763(4) 0.9374(5) 0.257(4) Uiso 1 1 d GDU . .
H14G H 0.0238 0.2519 0.9089 0.309 Uiso 1 1 calc R . .
C1H C 0.1356(3) 0.3414(4) 0.5226(5) 0.099(3) Uani 1 1 d DU . .
C2H C 0.1603(3) 0.3804(4) 0.5211(5) 0.107(3) Uani 1 1 d DU . .
C3H C 0.1990(3) 0.3716(4) 0.5332(6) 0.125(4) Uani 1 1 d DU . .
H3H H 0.2158 0.3986 0.5374 0.150 Uiso 1 1 calc R . .
C4H C 0.2129(2) 0.3233(4) 0.5389(4) 0.110(4) Uani 1 1 d DU . .
C5H C 0.1877(3) 0.2852(4) 0.5408(6) 0.133(5) Uani 1 1 d DU . .
H5H H 0.1969 0.2526 0.5485 0.159 Uiso 1 1 calc R . .
C6H C 0.1498(3) 0.2935(4) 0.5318(5) 0.117(4) Uani 1 1 d DU . .
C7H C 0.1467(4) 0.4328(4) 0.5171(7) 0.156(6) Uani 1 1 d DU . .
H7H1 H 0.1680 0.4551 0.5205 0.233 Uiso 1 1 calc R . .
H7H2 H 0.1343 0.4393 0.5504 0.233 Uiso 1 1 calc R . .
H7H3 H 0.1291 0.4380 0.4778 0.233 Uiso 1 1 calc R . .
C8H C 0.1239(3) 0.2513(4) 0.5365(5) 0.130(4) Uani 1 1 d DU . .
H8H1 H 0.1384 0.2210 0.5469 0.196 Uiso 1 1 calc R . .
H8H2 H 0.1059 0.2471 0.4973 0.196 Uiso 1 1 calc R . .
H8H3 H 0.1105 0.2585 0.5685 0.196 Uiso 1 1 calc R . .
C9H C 0.25342(16) 0.3152(3) 0.5554(3) 0.133(2) Uiso 1 1 d GDU . .
C10H C 0.2785(2) 0.3446(2) 0.5337(3) 0.133(2) Uiso 1 1 d GDU . .
H10H H 0.2697 0.3716 0.5074 0.160 Uiso 1 1 calc R . .
N11H N 0.3165(2) 0.3344(3) 0.5505(3) 0.133(2) Uiso 1 1 d GDU . .
C12H C 0.32937(16) 0.2949(3) 0.5890(3) 0.133(2) Uiso 1 1 d GDU . .
C13H C 0.3043(2) 0.2656(3) 0.6107(3) 0.133(2) Uiso 1 1 d GDU . .
H13H H 0.3131 0.2386 0.6369 0.160 Uiso 1 1 calc R . .
C14H C 0.2663(2) 0.2757(3) 0.5939(3) 0.133(2) Uiso 1 1 d GDU . .
H14H H 0.2492 0.2557 0.6087 0.160 Uiso 1 1 calc R . .
C1D C -0.2197(4) 0.3260(5) 0.2886(7) 0.337(3) Uiso 0.50 1 d PDU A 1
H1D1 H -0.2438 0.3200 0.2594 0.405 Uiso 0.50 1 calc PR A 1
H1D2 H -0.2223 0.3191 0.3306 0.405 Uiso 0.50 1 calc PR A 1
O2D O -0.2065(6) 0.3758(7) 0.2832(11) 0.337(3) Uiso 0.50 1 d PDU A 1
C3D C -0.2348(11) 0.4117(9) 0.2908(10) 0.337(3) Uiso 0.50 1 d PDU A 1
H3D1 H -0.2559 0.3934 0.3008 0.405 Uiso 0.50 1 calc PR A 1
H3D2 H -0.2239 0.4326 0.3265 0.405 Uiso 0.50 1 calc PR A 1
C4D C -0.2494(5) 0.4431(7) 0.2408(11) 0.337(3) Uiso 0.50 1 d PDU A 1
H4D1 H -0.2518 0.4767 0.2567 0.405 Uiso 0.50 1 calc PR A 1
H4D2 H -0.2748 0.4316 0.2208 0.405 Uiso 0.50 1 calc PR A 1
O5D O -0.2271(7) 0.4463(6) 0.1937(9) 0.337(3) Uiso 0.50 1 d PDU A 1
C6D C -0.2546(9) 0.4448(10) 0.1354(8) 0.337(3) Uiso 0.50 1 d PDU A 1
H6D1 H -0.2558 0.4764 0.1130 0.405 Uiso 0.50 1 calc PR A 1
H6D2 H -0.2797 0.4361 0.1408 0.405 Uiso 0.50 1 calc PR A 1
C7D C -0.2382(9) 0.4047(12) 0.1049(12) 0.337(3) Uiso 0.50 1 d PDU A 1
H7D H -0.2203 0.3839 0.1299 0.405 Uiso 0.50 1 calc PR A 1
C1K C -0.2197(4) 0.3260(5) 0.2886(7) 0.337(3) Uiso 0.50 1 d PU A 2
H1K1 H -0.2446 0.3126 0.2696 0.405 Uiso 0.50 1 calc PR A 2
H1K2 H -0.2169 0.3288 0.3333 0.405 Uiso 0.50 1 calc PR A 2
O2K O -0.2129(6) 0.3727(7) 0.2614(11) 0.337(3) Uiso 0.50 1 d PDU A 2
C3K C -0.2448(10) 0.4056(9) 0.2625(10) 0.337(3) Uiso 0.50 1 d PDU A 2
H3K1 H -0.2669 0.3861 0.2661 0.405 Uiso 0.50 1 calc PR A 2
H3K2 H -0.2384 0.4288 0.2973 0.405 Uiso 0.50 1 calc PR A 2
C4K C -0.2518(5) 0.4316(5) 0.2057(12) 0.337(3) Uiso 0.50 1 d PDU A 2
H4K1 H -0.2278 0.4401 0.1952 0.405 Uiso 0.50 1 calc PR A 2
H4K2 H -0.2653 0.4625 0.2091 0.405 Uiso 0.50 1 calc PR A 2
O5K O -0.2742(6) 0.4001(9) 0.1575(10) 0.337(3) Uiso 0.50 1 d PDU A 2
C6K C -0.2625(8) 0.4140(12) 0.1019(10) 0.337(3) Uiso 0.50 1 d PDU A 2
H6K1 H -0.2352 0.4187 0.1100 0.405 Uiso 0.50 1 calc PR A 2
H6K2 H -0.2751 0.4447 0.0839 0.405 Uiso 0.50 1 calc PR A 2
C7K C -0.2746(10) 0.3712(12) 0.0613(12) 0.337(3) Uiso 0.50 1 d PDU A 2
H7K H -0.2619 0.3410 0.0734 0.405 Uiso 0.50 1 calc PR A 2
C1E C 0.2849(5) 0.3613(6) 0.1966(7) 0.337(3) Uiso 0.50 1 d PDU B 1
H1E1 H 0.2721 0.3937 0.1916 0.405 Uiso 0.50 1 calc PR B 1
H1E2 H 0.3032 0.3604 0.2365 0.405 Uiso 0.50 1 calc PR B 1
O2E O 0.3024(7) 0.3507(8) 0.1462(9) 0.337(3) Uiso 0.50 1 d PDU B 1
C3E C 0.3259(7) 0.3938(14) 0.1425(10) 0.337(3) Uiso 0.50 1 d PDU B 1
H3E1 H 0.3237 0.4166 0.1758 0.405 Uiso 0.50 1 calc PR B 1
H3E2 H 0.3521 0.3824 0.1511 0.405 Uiso 0.50 1 calc PR B 1
C4E C 0.3191(9) 0.4213(12) 0.0874(11) 0.337(3) Uiso 0.50 1 d PDU B 1
H4E1 H 0.3433 0.4327 0.0804 0.405 Uiso 0.50 1 calc PR B 1
H4E2 H 0.3044 0.4510 0.0925 0.405 Uiso 0.50 1 calc PR B 1
O5E O 0.2992(8) 0.3944(11) 0.0330(8) 0.337(3) Uiso 0.50 1 d PDU B 1
C6E C 0.2700(10) 0.4291(12) 0.0017(9) 0.337(3) Uiso 0.50 1 d PDU B 1
H6E1 H 0.2808 0.4566 -0.0174 0.405 Uiso 0.50 1 calc PR B 1
H6E2 H 0.2555 0.4425 0.0300 0.405 Uiso 0.50 1 calc PR B 1
C7E C 0.2469(9) 0.3959(14) -0.0451(13) 0.337(3) Uiso 0.50 1 d PDU B 1
H7E H 0.2377 0.3664 -0.0311 0.405 Uiso 0.50 1 calc PR B 1
C1L C 0.2849(5) 0.3613(6) 0.1966(7) 0.337(3) Uiso 0.50 1 d PU B 2
H1L1 H 0.2838 0.3809 0.2333 0.405 Uiso 0.50 1 calc PR B 2
H1L2 H 0.3105 0.3481 0.2022 0.405 Uiso 0.50 1 calc PR B 2
O2L O 0.2764(6) 0.3927(11) 0.1429(10) 0.337(3) Uiso 0.50 1 d PDU B 2
C3L C 0.3047(10) 0.4324(9) 0.1558(12) 0.337(3) Uiso 0.50 1 d PDU B 2
H3L1 H 0.2944 0.4615 0.1728 0.405 Uiso 0.50 1 calc PR B 2
H3L2 H 0.3270 0.4209 0.1862 0.405 Uiso 0.50 1 calc PR B 2
C4L C 0.3148(6) 0.4454(9) 0.1005(10) 0.337(3) Uiso 0.50 1 d PDU B 2
H4L1 H 0.3300 0.4759 0.1067 0.405 Uiso 0.50 1 calc PR B 2
H4L2 H 0.2921 0.4518 0.0682 0.405 Uiso 0.50 1 calc PR B 2
O5L O 0.3368(6) 0.4044(12) 0.0808(9) 0.337(3) Uiso 0.50 1 d PDU B 2
C6L C 0.3265(8) 0.4110(14) 0.0145(9) 0.337(3) Uiso 0.50 1 d PDU B 2
H6L1 H 0.3490 0.4100 -0.0025 0.405 Uiso 0.50 1 calc PR B 2
H6L2 H 0.3139 0.4431 0.0039 0.405 Uiso 0.50 1 calc PR B 2
C7L C 0.3012(11) 0.3701(11) -0.0100(12) 0.337(3) Uiso 0.50 1 d PDU B 2
H7L H 0.3040 0.3403 0.0128 0.405 Uiso 0.50 1 calc PR B 2
C1I C 0.0646(5) 0.2932(6) 1.1085(5) 0.337(3) Uiso 1 1 d DU . .
H1I1 H 0.0423 0.3048 1.1222 0.405 Uiso 1 1 calc R . .
H1I2 H 0.0682 0.2577 1.1181 0.405 Uiso 1 1 calc R . .
O2I O 0.0969(5) 0.3208(6) 1.1381(7) 0.337(3) Uiso 1 1 d DU . .
C3I C 0.0993(6) 0.3147(5) 1.2051(7) 0.337(3) Uiso 1 1 d DU . .
H3I1 H 0.0738 0.3126 1.2124 0.405 Uiso 1 1 calc R . .
H3I2 H 0.1126 0.2837 1.2197 0.405 Uiso 1 1 calc R . .
C4I C 0.1185(5) 0.3553(5) 1.2380(6) 0.337(3) Uiso 1 1 d DU . .
H4I1 H 0.1454 0.3470 1.2492 0.405 Uiso 1 1 calc R . .
H4I2 H 0.1101 0.3586 1.2765 0.405 Uiso 1 1 calc R . .
O5I O 0.1148(4) 0.4031(4) 1.2085(7) 0.337(3) Uiso 1 1 d DU . .
C6I C 0.0895(5) 0.4388(4) 1.2265(10) 0.337(3) Uiso 1 1 d DU . .
H6I1 H 0.0747 0.4236 1.2532 0.405 Uiso 1 1 calc R . .
H6I2 H 0.0724 0.4536 1.1905 0.405 Uiso 1 1 calc R . .
C7I C 0.1162(6) 0.47551(9) 1.2601(9) 0.337(3) Uiso 1 1 d DU . .
H7I H 0.1374 0.4613 1.2868 0.405 Uiso 1 1 calc R . .
C1J C 0.3704(3) 0.2875(6) 0.6154(8) 0.337(3) Uiso 1 1 d DU . .
H1J1 H 0.3764 0.2940 0.6600 0.405 Uiso 1 1 calc R . .
H1J2 H 0.3777 0.2533 0.6085 0.405 Uiso 1 1 calc R . .
O2J O 0.3895(4) 0.3216(5) 0.5849(7) 0.337(3) Uiso 1 1 d DU . .
C3J C 0.4299(4) 0.3139(5) 0.6155(10) 0.337(3) Uiso 1 1 d DU . .
H3J1 H 0.4325 0.3079 0.6597 0.405 Uiso 1 1 calc R . .
H3J2 H 0.4397 0.2849 0.5976 0.405 Uiso 1 1 calc R . .
C4J C 0.4501(4) 0.3569(5) 0.6067(10) 0.337(3) Uiso 1 1 d DU . .
H4J1 H 0.4436 0.3665 0.5631 0.405 Uiso 1 1 calc R . .
H4J2 H 0.4772 0.3500 0.6184 0.405 Uiso 1 1 calc R . .
O5J O 0.4410(5) 0.3972(4) 0.6442(6) 0.337(3) Uiso 1 1 d DU . .
C6J C 0.4343(6) 0.4437(4) 0.6111(8) 0.337(3) Uiso 1 1 d DU . .
H6J1 H 0.4075 0.4496 0.5932 0.405 Uiso 1 1 calc R . .
H6J2 H 0.4487 0.4467 0.5792 0.405 Uiso 1 1 calc R . .
C7J C 0.4491(7) 0.47559(9) 0.6648(9) 0.337(3) Uiso 1 1 d DU . .
H7J H 0.4595 0.4596 0.7024 0.405 Uiso 1 1 calc R . .

loop_
_atom_site_aniso_label
_atom_site_aniso_U_11
_atom_site_aniso_U_22
_atom_site_aniso_U_33
_atom_site_aniso_U_23
_atom_site_aniso_U_13
_atom_site_aniso_U_12
C1A 0.075(5) 0.061(6) 0.124(8) -0.012(5) -0.004(6) -0.003(4)
C2A 0.086(6) 0.049(4) 0.074(6) 0.003(5) 0.001(5) 0.001(4)
C3A 0.082(5) 0.045(4) 0.068(5) -0.006(5) 0.004(5) 0.006(3)
C4A 0.079(5) 0.038(4) 0.082(6) -0.010(5) 0.003(5) 0.007(3)
C5A 0.113(6) 0.044(4) 0.085(7) -0.018(5) 0.023(7) -0.007(4)
C6A 0.119(7) 0.056(4) 0.131(9) -0.035(7) 0.047(8) -0.021(4)
C7A 0.077(4) 0.054(5) 0.089(7) -0.006(5) 0.002(6) -0.007(4)
C8A 0.075(4) 0.055(4) 0.095(7) -0.002(5) 0.002(5) -0.013(3)
C9A 0.070(5) 0.059(4) 0.079(6) -0.009(6) -0.006(5) -0.007(4)
C10A 0.074(5) 0.071(6) 0.088(6) -0.001(5) 0.001(5) -0.006(4)
N1A 0.084(7) 0.044(4) 0.089(8) 0.000 0.002(6) 0.000
N2A 0.073(4) 0.043(3) 0.082(5) -0.008(4) 0.002(4) 0.001(3)
N3A 0.080(7) 0.051(5) 0.092(8) 0.000 0.004(6) 0.000
Zn1 0.0825(13) 0.0445(9) 0.0819(12) 0.000 0.0013(9) 0.000
C1F 0.133(7) 0.087(8) 0.082(7) -0.010(7) 0.022(7) -0.036(8)
C2F 0.117(6) 0.051(6) 0.104(9) 0.013(6) 0.015(5) -0.031(7)
C3F 0.124(5) 0.051(6) 0.066(5) 0.002(4) 0.009(4) -0.013(7)
C4F 0.121(5) 0.046(5) 0.068(5) 0.016(6) 0.006(4) 0.004(7)
C5F 0.119(6) 0.062(6) 0.086(4) 0.000(7) 0.011(4) 0.016(7)
C6F 0.129(5) 0.076(7) 0.090(5) 0.020(7) 0.018(5) 0.020(8)
C7F 0.130(7) 0.066(7) 0.088(4) 0.003(7) 0.017(4) 0.037(8)
C8F 0.120(5) 0.076(7) 0.088(4) -0.008(7) 0.015(4) 0.027(5)
C9F 0.140(7) 0.067(7) 0.086(4) 0.005(7) 0.012(5) 0.052(8)
C10F 0.133(9) 0.093(8) 0.085(5) 0.009(7) 0.006(6) 0.065(8)
N1F 0.136(5) 0.051(5) 0.076(4) 0.000(4) 0.025(4) 0.023(6)
N2F 0.136(6) 0.049(5) 0.052(5) -0.008(4) 0.006(4) 0.026(5)
Zn2 0.1138(15) 0.0386(9) 0.0772(11) 0.000 0.0089(10) 0.000
C20A 0.062(7) 0.15(2) 0.057(16) 0.000 -0.001(10) 0.000
C20B 0.059(12) 0.128(18) 0.045(14) 0.000 -0.011(9) 0.000
C21A 0.126(12) 0.066(10) 0.111(14) 0.016(10) 0.004(13) -0.031(9)
C21B 0.124(12) 0.072(11) 0.094(13) 0.002(10) -0.004(13) 0.044(8)
N4A 0.059(6) 0.040(5) 0.083(7) 0.000 0.002(5) 0.000
C20F 0.057(9) 0.050(11) 0.129(13) -0.013(14) -0.003(9) 0.001(9)
C21F 0.20(2) 0.068(13) 0.063(9) -0.003(9) 0.007(8) -0.021(18)
C22F 0.067(10) 0.045(11) 0.123(13) -0.014(13) 0.023(10) 0.002(10)
N3F 0.065(7) 0.035(5) 0.070(6) 0.000 0.005(5) 0.000
C1B 0.077(6) 0.059(5) 0.082(4) -0.008(4) 0.010(5) 0.010(4)
C2B 0.071(7) 0.064(6) 0.078(4) -0.009(4) 0.009(5) 0.014(4)
C3B 0.084(8) 0.085(7) 0.082(5) 0.000(6) 0.013(5) 0.031(5)
C4B 0.093(8) 0.077(7) 0.082(5) -0.029(5) 0.003(5) 0.022(5)
C5B 0.080(8) 0.103(8) 0.072(5) -0.016(5) 0.012(5) 0.018(5)
C6B 0.092(8) 0.072(7) 0.076(4) -0.011(5) 0.004(5) 0.019(5)
C7B 0.111(9) 0.094(8) 0.075(5) -0.015(5) 0.008(5) 0.028(7)
C8B 0.183(13) 0.097(9) 0.111(7) 0.044(7) 0.031(8) 0.034(8)
C1C 0.082(5) 0.065(5) 0.066(4) -0.003(4) 0.008(4) -0.019(4)
C2C 0.143(10) 0.103(9) 0.071(5) 0.002(6) 0.014(5) -0.054(7)
C3C 0.177(12) 0.088(9) 0.100(6) 0.014(7) 0.023(7) -0.058(7)
C4C 0.080(8) 0.074(7) 0.125(7) 0.003(6) 0.017(6) -0.020(6)
C5C 0.085(7) 0.074(7) 0.092(6) -0.021(5) 0.009(6) -0.018(5)
C6C 0.075(7) 0.080(7) 0.072(4) -0.002(5) -0.003(5) -0.016(5)
C7C 0.268(17) 0.184(15) 0.060(6) 0.008(8) -0.016(7) -0.114(13)
C8C 0.097(8) 0.126(10) 0.072(5) 0.011(6) -0.024(6) -0.032(7)
C2G 0.222(14) 0.064(5) 0.070(5) 0.004(5) 0.025(8) 0.025(8)
C3G 0.34(2) 0.079(6) 0.078(5) 0.005(5) 0.025(11) -0.014(12)
C4G 0.195(13) 0.096(7) 0.075(6) 0.021(4) -0.011(8) -0.003(10)
C5G 0.121(9) 0.075(6) 0.088(5) 0.025(5) 0.010(7) -0.007(7)
C6G 0.120(9) 0.053(5) 0.086(5) 0.020(4) 0.026(6) -0.015(6)
C7G 0.41(2) 0.054(6) 0.093(8) -0.002(5) 0.044(11) 0.027(12)
C8G 0.160(11) 0.053(6) 0.095(6) 0.016(5) 0.017(7) -0.009(7)
C1H 0.123(5) 0.078(5) 0.094(7) -0.003(7) 0.018(5) 0.029(4)
C2H 0.118(6) 0.099(5) 0.105(8) 0.033(8) 0.029(8) 0.039(5)
C3H 0.118(6) 0.121(7) 0.140(10) -0.003(9) 0.039(9) 0.024(6)
C4H 0.105(7) 0.146(9) 0.068(7) -0.026(8) -0.003(7) 0.052(5)
C5H 0.131(7) 0.103(7) 0.139(10) -0.041(9) -0.021(10) 0.049(6)
C6H 0.125(7) 0.086(5) 0.122(9) -0.013(8) -0.008(8) 0.036(5)
C7H 0.130(11) 0.086(6) 0.257(16) 0.044(11) 0.056(11) 0.021(6)
C8H 0.165(10) 0.077(6) 0.132(9) -0.008(8) -0.001(9) 0.027(6)

loop_
_atom_type_symbol
_atom_type_description
_atom_type_scat_dispersion_real
_atom_type_scat_dispersion_imag
_atom_type_scat_source
C C 0.0033 0.0016 'International Tables Vol C Tables 4.2.6.8 and 6.1.1.4'
H H 0.0000 0.0000 'International Tables Vol C Tables 4.2.6.8 and 6.1.1.4'
N N 0.0061 0.0033 'International Tables Vol C Tables 4.2.6.8 and 6.1.1.4'
O O 0.0106 0.0060 'International Tables Vol C Tables 4.2.6.8 and 6.1.1.4'
Zn Zn 0.2839 1.4301 'International Tables Vol C Tables 4.2.6.8 and 6.1.1.4'

loop_
_geom_angle_atom_site_label_1
_geom_angle_atom_site_label_2
_geom_angle_atom_site_label_3
_geom_angle
_geom_angle_site_symmetry_1
_geom_angle_site_symmetry_3
C1A C1A C2A 107.3(4) 6 .
C1A C1A H1A 126.3 6 .
C2A C1A H1A 126.3 . .
C3A C2A N1A 125.7(7) . .
C3A C2A C1A 124.6(7) . .
N1A C2A C1A 109.2(8) . .
C4A C3A C2A 124.9(8) . .
C4A C3A C1B 119.5(7) . .
C2A C3A C1B 115.5(7) . .
C3A C4A N2A 126.8(7) . .
C3A C4A C5A 125.9(8) . .
N2A C4A C5A 107.3(7) . .
C6A C5A C4A 108.6(8) . .
C6A C5A H5A 125.7 . .
C4A C5A H5A 125.7 . .
C5A C6A C7A 106.7(9) . .
C5A C6A H6A 126.7 . .
C7A C6A H6A 126.7 . .
C8A C7A N2A 126.9(8) . .
C8A C7A C6A 124.0(8) . .
N2A C7A C6A 109.1(8) . .
C9A C8A C7A 124.8(8) . .
C9A C8A C1C 117.5(7) . .
C7A C8A C1C 117.5(7) . .
C8A C9A N3A 125.7(7) . .
C8A C9A C10A 125.0(7) . .
N3A C9A C10A 109.3(8) . .
C10A C10A C9A 107.4(4) ? .
C10A C10A H10A 126.3 ? .
C9A C10A H10A 126.3 . .
C2A N1A C2A 107.0(10) 6 .
C2A N1A Zn1 126.0(5) 6 .
C2A N1A Zn1 126.0(5) . .
C7A N2A C4A 108.2(7) . .
C7A N2A Zn1 125.8(6) . .
C4A N2A Zn1 126.0(5) . .
C9A N3A C9A 106.4(10) . 6
C9A N3A Zn1 126.6(5) . .
C9A N3A Zn1 126.6(5) 6 .
N3A Zn1 N1A 160.2(4) . .
N3A Zn1 N2A 88.3(2) . .
N1A Zn1 N2A 88.1(2) . .
N3A Zn1 N2A 88.3(2) . 6
N1A Zn1 N2A 88.1(2) . 6
N2A Zn1 N2A 159.2(4) . 6
N3A Zn1 N4A 99.5(4) . .
N1A Zn1 N4A 100.3(4) . .
N2A Zn1 N4A 100.39(19) . .
N2A Zn1 N4A 100.39(19) 6 .
C10F C1F C2F 111.6(9) 2_556 .
C10F C1F H1F 124.2 2_556 .
C2F C1F H1F 124.2 . .
C3F C2F N2F 126.9(9) . 2_556
C3F C2F C1F 124.7(9) . .
N2F C2F C1F 108.1(8) 2_556 .
C2F C3F C4F 124.5(8) . .
C2F C3F C1G 119.3(8) . .
C4F C3F C1G 116.0(7) . .
C3F C4F N1F 125.6(8) . .
C3F C4F C5F 125.5(9) . .
N1F C4F C5F 108.8(9) . .
C6F C5F C4F 106.2(10) . .
C6F C5F H5F 126.9 . .
C4F C5F H5F 126.9 . .
C5F C6F C7F 112.1(11) . .
C5F C6F H6F 123.9 . .
C7F C6F H6F 123.9 . .
C8F C7F N1F 126.2(9) . .
C8F C7F C6F 128.3(10) . .
N1F C7F C6F 105.4(9) . .
C7F C8F C9F 124.9(10) . .
C7F C8F C1H 115.9(9) . .
C9F C8F C1H 118.0(9) . .
C8F C9F N2F 124.2(9) . .
C8F C9F C10F 122.2(9) . .
N2F C9F C10F 113.4(8) . .
C1F C10F C9F 101.7(9) 2_556 .
C1F C10F H10F 129.1 2_556 .
C9F C10F H10F 129.1 . .
C4F N1F C7F 107.4(8) . .
C4F N1F Zn2 125.7(7) . .
C7F N1F Zn2 126.6(6) . .
C2F N2F C9F 104.9(8) 2_556 .
C2F N2F Zn2 125.8(7) 2_556 .
C9F N2F Zn2 129.0(6) . .
N1F Zn2 N1F 160.3(4) 2_556 .
N1F Zn2 N2F 88.8(3) 2_556 .
N1F Zn2 N2F 87.3(3) . .
N1F Zn2 N2F 87.3(3) 2_556 2_556
N1F Zn2 N2F 88.8(3) . 2_556
N2F Zn2 N2F 157.2(4) . 2_556
N1F Zn2 N3F 99.8(2) 2_556 .
N1F Zn2 N3F 99.8(2) . .
N2F Zn2 N3F 101.4(2) . .
N2F Zn2 N3F 101.4(2) 2_556 .
N4A C20A H20C 101.9(18) . .
N4A C20B H20D 105.9(15) . .
N4A C21A C21B 111.6(6) . 2
N4A C21A H21A 109.3 . .
C21B C21A H21A 109.3 2 .
N4A C21A H21B 109.3 . .
C21B C21A H21B 109.3 2 .
H21A C21A H21B 108.0 . .
N4A C21B C21A 112.0(7) . 2
N4A C21B H21C 109.2 . .
C21A C21B H21C 109.2 2 .
N4A C21B H21D 109.2 . .
C21A C21B H21D 109.2 2 .
H21C C21B H21D 107.9 . .
C21A N4A C21A 108.2(11) 6 .
C20B N4A C21B 106.4(8) . 6
C20B N4A C21B 106.4(8) . .
C21B N4A C21B 107.4(11) 6 .
C21A N4A C20A 106.6(7) 6 .
C21A N4A C20A 106.6(7) . .
C21A N4A Zn1 110.9(4) 6 .
C21A N4A Zn1 110.9(4) . .
C20B N4A Zn1 111.0(8) . .
C21B N4A Zn1 112.6(6) 6 .
C21B N4A Zn1 112.6(6) . .
C20A N4A Zn1 113.2(9) . .
N3F C20F C20F 110.7(5) . 6_565
N3F C20F H20A 109.5 . .
C20F C20F H20A 109.5 6_565 .
N3F C20F H20B 109.5 . .
C20F C20F H20B 109.5 6_565 .
H20A C20F H20B 108.1 . .
N3F C21F C21F 110.5(5) . 6_565
N3F C21F H21E 109.5 . .
C21F C21F H21E 109.5 6_565 .
N3F C21F H21F 109.5 . .
C21F C21F H21F 109.5 6_565 .
H21E C21F H21F 108.1 . .
N3F C22F C22F 110.9(5) . 6_565
N3F C22F H22A 109.5 . .
C22F C22F H22A 109.5 6_565 .
N3F C22F H22B 109.5 . .
C22F C22F H22B 109.5 6_565 .
H22A C22F H22B 108.0 . .
C21F N3F C22F 108.1(9) 2_556 2_556
C21F N3F C22F 108.1(9) . .
C21F N3F C20F 107.7(9) . .
C22F N3F C20F 108.7(9) . .
C21F N3F C20F 107.7(9) 2_556 2_556
C22F N3F C20F 108.7(9) 2_556 2_556
C21F N3F Zn2 110.5(5) 2_556 .
C21F N3F Zn2 110.5(5) . .
C22F N3F Zn2 110.9(5) 2_556 .
C22F N3F Zn2 110.9(5) . .
C20F N3F Zn2 110.7(5) . .
C20F N3F Zn2 110.7(5) 2_556 .
C2B C1B C6B 121.1(8) . .
C2B C1B C3A 118.9(7) . .
C6B C1B C3A 120.0(7) . .
C1B C2B C3B 119.0(8) . .
C1B C2B C7B 121.5(8) . .
C3B C2B C7B 119.4(7) . .
C4B C3B C2B 120.1(8) . .
C4B C3B H3B 120.0 . .
C2B C3B H3B 120.0 . .
C3B C4B C5B 119.3(7) . .
C3B C4B C9B 120.7(6) . .
C5B C4B C9B 119.6(7) . .
C6B C5B C4B 121.1(8) . .
C6B C5B H5B 119.4 . .
C4B C5B H5B 119.4 . .
C5B C6B C1B 119.0(8) . .
C5B C6B C8B 116.1(8) . .
C1B C6B C8B 124.9(8) . .
C2B C7B H7B1 109.5 . .
C2B C7B H7B2 109.5 . .
H7B1 C7B H7B2 109.5 . .
C2B C7B H7B3 109.5 . .
H7B1 C7B H7B3 109.5 . .
H7B2 C7B H7B3 109.5 . .
C6B C8B H8B1 109.5 . .
C6B C8B H8B2 109.5 . .
H8B1 C8B H8B2 109.5 . .
C6B C8B H8B3 109.5 . .
H8B1 C8B H8B3 109.5 . .
H8B2 C8B H8B3 109.5 . .
C10B C9B C14B 120.0 . .
C10B C9B C4B 122.3(6) . .
C14B C9B C4B 117.7(6) . .
N11B C10B C9B 120.0 . .
N11B C10B H10B 120.0 . .
C9B C10B H10B 120.0 . .
C10B N11B C12B 120.0 . .
C13B C12B N11B 120.0 . .
C13B C12B C1D 115.8(6) . .
N11B C12B C1D 124.1(6) . .
C14B C13B C12B 120.0 . .
C14B C13B H13B 120.0 . .
C12B C13B H13B 120.0 . .
C13B C14B C9B 120.0 . .
C13B C14B H14B 120.0 . .
C9B C14B H14B 120.0 . .
C6C C1C C2C 120.8(8) . .
C6C C1C C8A 120.6(7) . .
C2C C1C C8A 118.6(7) . .
C3C C2C C1C 118.9(8) . .
C3C C2C C7C 120.8(9) . .
C1C C2C C7C 120.0(8) . .
C4C C3C C2C 121.1(9) . .
C4C C3C H3C 119.5 . .
C2C C3C H3C 119.5 . .
C5C C4C C3C 117.7(8) . .
C5C C4C C9C 122.7(7) . .
C3C C4C C9C 119.5(7) . .
C4C C5C C6C 122.9(8) . .
C4C C5C H5C 118.5 . .
C6C C5C H5C 118.5 . .
C1C C6C C5C 118.4(8) . .
C1C C6C C8C 121.5(8) . .
C5C C6C C8C 120.1(7) . .
C2C C7C H7C1 109.5 . .
C2C C7C H7C2 109.5 . .
H7C1 C7C H7C2 109.5 . .
C2C C7C H7C3 109.5 . .
H7C1 C7C H7C3 109.5 . .
H7C2 C7C H7C3 109.5 . .
C6C C8C H8C1 109.5 . .
C6C C8C H8C2 109.5 . .
H8C1 C8C H8C2 109.5 . .
C6C C8C H8C3 109.5 . .
H8C1 C8C H8C3 109.5 . .
H8C2 C8C H8C3 109.5 . .
C10C C9C C14C 120.0 . .
C10C C9C C4C 122.0(6) . .
C14C C9C C4C 118.0(6) . .
N11C C10C C9C 120.0 . .
N11C C10C H10C 120.0 . .
C9C C10C H10C 120.0 . .
C12C N11C C10C 120.0 . .
N11C C12C C13C 120.0 . .
N11C C12C C1E 123.5(6) . .
C13C C12C C1E 116.5(6) . .
C14C C13C C12C 120.0 . .
C14C C13C H13C 120.0 . .
C12C C13C H13C 120.0 . .
C13C C14C C9C 120.0 . .
C13C C14C H14C 120.0 . .
C9C C14C H14C 120.0 . .
C6G C1G C2G 119.9(8) . .
C6G C1G C3F 119.5(8) . .
C2G C1G C3F 120.6(8) . .
C1G C2G C3G 119.8(8) . .
C1G C2G C7G 119.9(8) . .
C3G C2G C7G 119.6(9) . .
C4G C3G C2G 119.7(9) . .
C4G C3G H3G 120.1 . .
C2G C3G H3G 120.1 . .
C5G C4G C3G 118.9(8) . .
C5G C4G C9G 120.1(8) . .
C3G C4G C9G 121.0(8) . .
C4G C5G C6G 122.1(9) . .
C4G C5G H5G 118.9 . .
C6G C5G H5G 118.9 . .
C1G C6G C5G 119.4(8) . .
C1G C6G C8G 119.8(8) . .
C5G C6G C8G 120.7(8) . .
C2G C7G H7G1 109.5 . .
C2G C7G H7G2 109.5 . .
H7G1 C7G H7G2 109.5 . .
C2G C7G H7G3 109.5 . .
H7G1 C7G H7G3 109.5 . .
H7G2 C7G H7G3 109.5 . .
C6G C8G H8G1 109.5 . .
C6G C8G H8G2 109.5 . .
H8G1 C8G H8G2 109.5 . .
C6G C8G H8G3 109.5 . .
H8G1 C8G H8G3 109.5 . .
H8G2 C8G H8G3 109.5 . .
C10G C9G C14G 120.0 . .
C10G C9G C4G 121.3(7) . .
C14G C9G C4G 118.7(7) . .
C9G C10G N11G 120.0 . .
C9G C10G H10G 120.0 . .
N11G C10G H10G 120.0 . .
C12G N11G C10G 120.0 . .
C13G C12G N11G 120.0 . .
C13G C12G C1I 120.0(7) . .
N11G C12G C1I 119.6(7) . .
C12G C13G C14G 120.0 . .
C12G C13G H13G 120.0 . .
C14G C13G H13G 120.0 . .
C13G C14G C9G 120.0 . .
C13G C14G H14G 120.0 . .
C9G C14G H14G 120.0 . .
C6H C1H C2H 118.9(10) . .
C6H C1H C8F 122.6(10) . .
C2H C1H C8F 118.4(9) . .
C1H C2H C3H 120.1(9) . .
C1H C2H C7H 120.5(10) . .
C3H C2H C7H 118.6(10) . .
C4H C3H C2H 120.5(10) . .
C4H C3H H3H 119.7 . .
C2H C3H H3H 119.7 . .
C3H C4H C5H 117.5(9) . .
C3H C4H C9H 119.4(8) . .
C5H C4H C9H 121.8(8) . .
C6H C5H C4H 122.2(10) . .
C6H C5H H5H 118.9 . .
C4H C5H H5H 118.9 . .
C5H C6H C1H 120.2(10) . .
C5H C6H C8H 120.0(10) . .
C1H C6H C8H 119.7(10) . .
C2H C7H H7H1 109.5 . .
C2H C7H H7H2 109.5 . .
H7H1 C7H H7H2 109.5 . .
C2H C7H H7H3 109.5 . .
H7H1 C7H H7H3 109.5 . .
H7H2 C7H H7H3 109.5 . .
C6H C8H H8H1 109.5 . .
C6H C8H H8H2 109.5 . .
H8H1 C8H H8H2 109.5 . .
C6H C8H H8H3 109.5 . .
H8H1 C8H H8H3 109.5 . .
H8H2 C8H H8H3 109.5 . .
C10H C9H C14H 120.0 . .
C10H C9H C4H 123.0(6) . .
C14H C9H C4H 117.0(6) . .
C9H C10H N11H 120.0 . .
C9H C10H H10H 120.0 . .
N11H C10H H10H 120.0 . .
C12H N11H C10H 120.0 . .
N11H C12H C13H 120.0 . .
N11H C12H C1J 121.1(6) . .
C13H C12H C1J 118.2(6) . .
C12H C13H C14H 120.0 . .
C12H C13H H13H 120.0 . .
C14H C13H H13H 120.0 . .
C13H C14H C9H 120.0 . .
C13H C14H H14H 120.0 . .
C9H C14H H14H 120.0 . .
O2D C1D C12B 101.8(14) . .
O2D C1D H1D1 111.4 . .
C12B C1D H1D1 111.4 . .
O2D C1D H1D2 111.4 . .
C12B C1D H1D2 111.4 . .
H1D1 C1D H1D2 109.3 . .
C1D O2D C3D 110.4(14) . .
C4D C3D O2D 117.2(11) . .
C4D C3D H3D1 108.0 . .
O2D C3D H3D1 108.0 . .
C4D C3D H3D2 108.0 . .
O2D C3D H3D2 108.0 . .
H3D1 C3D H3D2 107.2 . .
C3D C4D O5D 115.5(12) . .
C3D C4D H4D1 108.4 . .
O5D C4D H4D1 108.4 . .
C3D C4D H4D2 108.4 . .
O5D C4D H4D2 108.4 . .
H4D1 C4D H4D2 107.5 . .
C6D O5D C4D 104.7(13) . .
O5D C6D C7D 99.4(12) . .
O5D C6D H6D1 111.9 . .
C7D C6D H6D1 111.9 . .
O5D C6D H6D2 111.9 . .
C7D C6D H6D2 111.9 . .
H6D1 C6D H6D2 109.6 . .
C7E C7D C6D 124.8(12) 2 .
C7E C7D H7D 117.6 2 .
C6D C7D H7D 117.6 . .
C4K C3K O2K 105.2(12) . .
C4K C3K H3K1 110.7 . .
O2K C3K H3K1 110.7 . .
C4K C3K H3K2 110.7 . .
O2K C3K H3K2 110.7 . .
H3K1 C3K H3K2 108.8 . .
C3K C4K O5K 109.0(13) . .
C3K C4K H4K1 109.9 . .
O5K C4K H4K1 109.9 . .
C3K C4K H4K2 109.9 . .
O5K C4K H4K2 109.9 . .
H4K1 C4K H4K2 108.3 . .
C6K O5K C4K 104.6(12) . .
O5K C6K C7K 102.5(14) . .
O5K C6K H6K1 111.3 . .
C7K C6K H6K1 111.3 . .
O5K C6K H6K2 111.3 . .
C7K C6K H6K2 111.3 . .
H6K1 C6K H6K2 109.2 . .
C7L C7K C6K 127.4(13) 2 .
C7L C7K H7K 116.3 2 .
C6K C7K H7K 116.3 . .
O2E C1E C12C 100.4(12) . .
O2E C1E H1E1 111.7 . .
C12C C1E H1E1 111.7 . .
O2E C1E H1E2 111.7 . .
C12C C1E H1E2 111.7 . .
H1E1 C1E H1E2 109.5 . .
C1E O2E C3E 105.1(13) . .
C4E C3E O2E 118.7(11) . .
C4E C3E H3E1 107.6 . .
O2E C3E H3E1 107.6 . .
C4E C3E H3E2 107.6 . .
O2E C3E H3E2 107.6 . .
H3E1 C3E H3E2 107.1 . .
C3E C4E O5E 114.9(13) . .
C3E C4E H4E1 108.6 . .
O5E C4E H4E1 108.6 . .
C3E C4E H4E2 108.6 . .
O5E C4E H4E2 108.6 . .
H4E1 C4E H4E2 107.5 . .
C4E O5E C6E 104.5(13) . .
O5E C6E C7E 100.7(14) . .
O5E C6E H6E1 111.6 . .
C7E C6E H6E1 111.6 . .
O5E C6E H6E2 111.6 . .
C7E C6E H6E2 111.6 . .
H6E1 C6E H6E2 109.4 . .
C7D C7E C6E 124.7(12) 2 .
C7D C7E H7E 117.7 2 .
C6E C7E H7E 117.7 . .
C4L C3L O2L 108.9(13) . .
C4L C3L H3L1 109.9 . .
O2L C3L H3L1 109.9 . .
C4L C3L H3L2 109.9 . .
O2L C3L H3L2 109.9 . .
H3L1 C3L H3L2 108.3 . .
C3L C4L O5L 110.0(13) . .
C3L C4L H4L1 109.7 . .
O5L C4L H4L1 109.7 . .
C3L C4L H4L2 109.7 . .
O5L C4L H4L2 109.7 . .
H4L1 C4L H4L2 108.2 . .
C6L O5L C4L 100.4(12) . .
O5L C6L C7L 106.5(13) . .
O5L C6L H6L1 110.4 . .
C7L C6L H6L1 110.4 . .
O5L C6L H6L2 110.4 . .
C7L C6L H6L2 110.4 . .
H6L1 C6L H6L2 108.6 . .
C7K C7L C6L 125.8(13) 2 .
C7K C7L H7L 117.1 2 .
C6L C7L H7L 117.1 . .
O2I C1I C12G 106.0(11) . .
O2I C1I H1I1 110.5 . .
C12G C1I H1I1 110.5 . .
O2I C1I H1I2 110.5 . .
C12G C1I H1I2 110.5 . .
H1I1 C1I H1I2 108.7 . .
C1I O2I C3I 104.9(9) . .
C4I C3I O2I 110.1(9) . .
C4I C3I H3I1 109.6 . .
O2I C3I H3I1 109.6 . .
C4I C3I H3I2 109.6 . .
O2I C3I H3I2 109.6 . .
H3I1 C3I H3I2 108.1 . .
C3I C4I O5I 118.2(9) . .
C3I C4I H4I1 107.7 . .
O5I C4I H4I1 107.7 . .
C3I C4I H4I2 107.7 . .
O5I C4I H4I2 107.7 . .
H4I1 C4I H4I2 107.1 . .
C4I O5I C6I 117.7(11) . .
O5I C6I C7I 101.2(9) . .
O5I C6I H6I1 111.5 . .
C7I C6I H6I1 111.5 . .
O5I C6I H6I2 111.5 . .
C7I C6I H6I2 111.5 . .
H6I1 C6I H6I2 109.3 . .
C7I C7I C6I 132.3(7) 6_565 .
C7I C7I H7I 113.9 6_565 .
C6I C7I H7I 113.9 . .
O2J C1J C12H 106.6(10) . .
O2J C1J H1J1 110.4 . .
C12H C1J H1J1 110.4 . .
O2J C1J H1J2 110.4 . .
C12H C1J H1J2 110.4 . .
H1J1 C1J H1J2 108.6 . .
C1J O2J C3J 103.6(9) . .
C4J C3J O2J 108.5(10) . .
C4J C3J H3J1 110.0 . .
O2J C3J H3J1 110.0 . .
C4J C3J H3J2 110.0 . .
O2J C3J H3J2 110.0 . .
H3J1 C3J H3J2 108.4 . .
C3J C4J O5J 109.6(10) . .
C3J C4J H4J1 109.8 . .
O5J C4J H4J1 109.8 . .
C3J C4J H4J2 109.8 . .
O5J C4J H4J2 109.8 . .
H4J1 C4J H4J2 108.2 . .
C6J O5J C4J 112.7(11) . .
O5J C6J C7J 95.8(8) . .
O5J C6J H6J1 112.6 . .
C7J C6J H6J1 112.6 . .
O5J C6J H6J2 112.6 . .
C7J C6J H6J2 112.6 . .
H6J1 C6J H6J2 110.1 . .
C7J C7J C6J 125.6(6) 6_565 .
C7J C7J H7J 117.2 6_565 .
C6J C7J H7J 117.2 . .

loop_
_geom_bond_atom_site_label_1
_geom_bond_atom_site_label_2
_geom_bond_distance
_geom_bond_site_symmetry_2
C1A C1A 1.346(10) 6
C1A C2A 1.451(7) .
C1A H1A 0.9500 .
C2A C3A 1.399(7) .
C2A N1A 1.374(7) .
C3A C4A 1.376(7) .
C3A C1B 1.507(9) .
C4A N2A 1.383(7) .
C4A C5A 1.462(7) .
C5A C6A 1.341(9) .
C5A H5A 0.9500 .
C6A C7A 1.457(7) .
C6A H6A 0.9500 .
C7A C8A 1.387(7) .
C7A N2A 1.365(7) .
C8A C9A 1.383(7) .
C8A C1C 1.533(9) .
C9A N3A 1.387(7) .
C9A C10A 1.458(7) .
C10A C10A 1.350(10) 6
C10A H10A 0.9500 .
N1A C2A 1.374(7) 6
N1A Zn1 2.072(11) .
N2A Zn1 2.082(7) .
N3A C9A 1.387(7) 6
N3A Zn1 2.048(11) .
Zn1 N2A 2.082(7) 6
Zn1 N4A 2.192(10) .
C1F C10F 1.348(9) 2_556
C1F C2F 1.460(8) .
C1F H1F 0.9500 .
C2F C3F 1.387(7) .
C2F N2F 1.375(7) 2_556
C3F C4F 1.390(7) .
C3F C1G 1.526(9) .
C4F N1F 1.381(7) .
C4F C5F 1.462(8) .
C5F C6F 1.265(13) .
C5F H5F 0.9500 .
C6F C7F 1.463(8) .
C6F H6F 0.9500 .
C7F C8F 1.387(7) .
C7F N1F 1.380(7) .
C8F C9F 1.383(7) .
C8F C1H 1.496(10) .
C9F N2F 1.386(7) .
C9F C10F 1.468(8) .
C10F C1F 1.348(9) 2_556
C10F H10F 0.9500 .
N1F Zn2 2.062(8) .
N2F C2F 1.375(7) 2_556
N2F Zn2 2.037(8) .
Zn2 N1F 2.062(8) 2_556
Zn2 N2F 2.037(8) 2_556
Zn2 N3F 2.206(9) .
C20A N4A 1.421(13) .
C20A H20C 0.968(5) .
C20B N4A 1.409(14) .
C20B H20D 0.966(5) .
C21A N4A 1.396(10) .
C21A C21B 1.624(12) 2
C21A H21A 0.9900 .
C21A H21B 0.9900 .
C21B N4A 1.410(10) .
C21B C21A 1.624(12) 2
C21B H21C 0.9900 .
C21B H21D 0.9900 .
N4A C21A 1.396(10) 6
N4A C21B 1.410(10) 6
C20F N3F 1.405(9) .
C20F C20F 1.577(19) 6_565
C20F H20A 0.9900 .
C20F H20B 0.9900 .
C21F N3F 1.393(9) .
C21F C21F 1.60(2) 6_565
C21F H21E 0.9900 .
C21F H21F 0.9900 .
C22F N3F 1.403(9) .
C22F C22F 1.570(19) 6_565
C22F H22A 0.9900 .
C22F H22B 0.9900 .
N3F C21F 1.393(9) 2_556
N3F C22F 1.403(9) 2_556
N3F C20F 1.405(9) 2_556
C1B C2B 1.389(9) .
C1B C6B 1.382(9) .
C2B C3B 1.402(9) .
C2B C7B 1.520(9) .
C3B C4B 1.379(8) .
C3B H3B 0.9500 .
C4B C5B 1.393(9) .
C4B C9B 1.473(7) .
C5B C6B 1.380(9) .
C5B H5B 0.9500 .
C6B C8B 1.510(10) .
C7B H7B1 0.9800 .
C7B H7B2 0.9800 .
C7B H7B3 0.9800 .
C8B H8B1 0.9800 .
C8B H8B2 0.9800 .
C8B H8B3 0.9800 .
C9B C10B 1.3900 .
C9B C14B 1.3900 .
C10B N11B 1.3900 .
C10B H10B 0.9500 .
N11B C12B 1.3900 .
C12B C13B 1.3900 .
C12B C1D 1.494(9) .
C13B C14B 1.3900 .
C13B H13B 0.9500 .
C14B H14B 0.9500 .
C1C C6C 1.365(8) .
C1C C2C 1.386(9) .
C2C C3C 1.391(10) .
C2C C7C 1.526(10) .
C3C C4C 1.376(9) .
C3C H3C 0.9500 .
C4C C5C 1.369(9) .
C4C C9C 1.476(7) .
C5C C6C 1.376(9) .
C5C H5C 0.9500 .
C6C C8C 1.507(10) .
C7C H7C1 0.9800 .
C7C H7C2 0.9800 .
C7C H7C3 0.9800 .
C8C H8C1 0.9800 .
C8C H8C2 0.9800 .
C8C H8C3 0.9800 .
C9C C10C 1.3900 .
C9C C14C 1.3900 .
C10C N11C 1.3900 .
C10C H10C 0.9500 .
N11C C12C 1.3900 .
C12C C13C 1.3900 .
C12C C1E 1.502(9) .
C13C C14C 1.3900 .
C13C H13C 0.9500 .
C14C H14C 0.9500 .
C1G C6G 1.370(9) .
C1G C2G 1.389(9) .
C2G C3G 1.405(10) .
C2G C7G 1.506(10) .
C3G C4G 1.397(10) .
C3G H3G 0.9500 .
C4G C5G 1.355(9) .
C4G C9G 1.478(8) .
C5G C6G 1.393(9) .
C5G H5G 0.9500 .
C6G C8G 1.503(10) .
C7G H7G1 0.9800 .
C7G H7G2 0.9800 .
C7G H7G3 0.9800 .
C8G H8G1 0.9800 .
C8G H8G2 0.9800 .
C8G H8G3 0.9800 .
C9G C10G 1.3900 .
C9G C14G 1.3900 .
C10G N11G 1.3900 .
C10G H10G 0.9500 .
N11G C12G 1.3900 .
C12G C13G 1.3900 .
C12G C1I 1.498(9) .
C13G C14G 1.3900 .
C13G H13G 0.9500 .
C14G H14G 0.9500 .
C1H C6H 1.396(10) .
C1H C2H 1.400(10) .
C2H C3H 1.411(10) .
C2H C7H 1.501(11) .
C3H C4H 1.402(10) .
C3H H3H 0.9500 .
C4H C5H 1.395(10) .
C4H C9H 1.468(7) .
C5H C6H 1.385(10) .
C5H H5H 0.9500 .
C6H C8H 1.509(11) .
C7H H7H1 0.9800 .
C7H H7H2 0.9800 .
C7H H7H3 0.9800 .
C8H H8H1 0.9800 .
C8H H8H2 0.9800 .
C8H H8H3 0.9800 .
C9H C10H 1.3900 .
C9H C14H 1.3900 .
C10H N11H 1.3900 .
C10H H10H 0.9500 .
N11H C12H 1.3900 .
C12H C13H 1.3900 .
C12H C1J 1.504(9) .
C13H C14H 1.3900 .
C13H H13H 0.9500 .
C14H H14H 0.9500 .
C1D O2D 1.450(10) .
C1D H1D1 0.9900 .
C1D H1D2 0.9900 .
O2D C3D 1.465(10) .
C3D C4D 1.414(9) .
C3D H3D1 0.9900 .
C3D H3D2 0.9900 .
C4D O5D 1.484(10) .
C4D H4D1 0.9900 .
C4D H4D2 0.9900 .
O5D C6D 1.461(10) .
C6D C7D 1.485(10) .
C6D H6D1 0.9900 .
C6D H6D2 0.9900 .
C7D C7E 1.332(4) 2
C7D H7D 0.9500 .
O2K C3K 1.479(10) .
C3K C4K 1.430(10) .
C3K H3K1 0.9900 .
C3K H3K2 0.9900 .
C4K O5K 1.475(10) .
C4K H4K1 0.9900 .
C4K H4K2 0.9900 .
O5K C6K 1.464(10) .
C6K C7K 1.481(10) .
C6K H6K1 0.9900 .
C6K H6K2 0.9900 .
C7K C7L 1.331(4) 2
C7K H7K 0.9500 .
C1E O2E 1.457(10) .
C1E H1E1 0.9900 .
C1E H1E2 0.9900 .
O2E C3E 1.467(10) .
C3E C4E 1.418(9) .
C3E H3E1 0.9900 .
C3E H3E2 0.9900 .
C4E O5E 1.468(10) .
C4E H4E1 0.9900 .
C4E H4E2 0.9900 .
O5E C6E 1.477(10) .
C6E C7E 1.494(10) .
C6E H6E1 0.9900 .
C6E H6E2 0.9900 .
C7E C7D 1.332(4) 2
C7E H7E 0.9500 .
O2L C3L 1.481(10) .
C3L C4L 1.422(9) .
C3L H3L1 0.9900 .
C3L H3L2 0.9900 .
C4L O5L 1.500(10) .
C4L H4L1 0.9900 .
C4L H4L2 0.9900 .
O5L C6L 1.462(10) .
C6L C7L 1.474(10) .
C6L H6L1 0.9900 .
C6L H6L2 0.9900 .
C7L C7K 1.331(4) 2
C7L H7L 0.9500 .
C1I O2I 1.434(8) .
C1I H1I1 0.9900 .
C1I H1I2 0.9900 .
O2I C3I 1.499(8) .
C3I C4I 1.421(8) .
C3I H3I1 0.9900 .
C3I H3I2 0.9900 .
C4I O5I 1.448(8) .
C4I H4I1 0.9900 .
C4I H4I2 0.9900 .
O5I C6I 1.464(8) .
C6I C7I 1.479(8) .
C6I H6I1 0.9900 .
C6I H6I2 0.9900 .
C7I C7I 1.329(5) 6_565
C7I H7I 0.9500 .
C1J O2J 1.431(8) .
C1J H1J1 0.9900 .
C1J H1J2 0.9900 .
O2J C3J 1.501(8) .
C3J C4J 1.422(8) .
C3J H3J1 0.9900 .
C3J H3J2 0.9900 .
C4J O5J 1.467(8) .
C4J H4J1 0.9900 .
C4J H4J2 0.9900 .
O5J C6J 1.457(8) .
C6J C7J 1.483(7) .
C6J H6J1 0.9900 .
C6J H6J2 0.9900 .
C7J C7J 1.324(5) 6_565
C7J H7J 0.9500 .

loop_
_geom_torsion_atom_site_label_1
_geom_torsion_atom_site_label_2
_geom_torsion_atom_site_label_3
_geom_torsion_atom_site_label_4
_geom_torsion
_geom_torsion_site_symmetry_1
_geom_torsion_site_symmetry_4
C1A C1A C2A C3A -172.1(7) 6 .
C1A C1A C2A N1A 0.2(8) 6 .
N1A C2A C3A C4A 7.9(15) . .
C1A C2A C3A C4A 179.0(9) . .
N1A C2A C3A C1B -170.1(9) . .
C1A C2A C3A C1B 1.0(13) . .
C2A C3A C4A N2A -0.2(15) . .
C1B C3A C4A N2A 177.7(8) . .
C2A C3A C4A C5A -177.5(8) . .
C1B C3A C4A C5A 0.4(14) . .
C3A C4A C5A C6A 178.9(9) . .
N2A C4A C5A C6A 1.1(11) . .
C4A C5A C6A C7A -3.3(12) . .
C5A C6A C7A C8A -177.0(10) . .
C5A C6A C7A N2A 4.4(12) . .
N2A C7A C8A C9A -6.2(16) . .
C6A C7A C8A C9A 175.5(10) . .
N2A C7A C8A C1C 178.5(8) . .
C6A C7A C8A C1C 0.2(14) . .
C7A C8A C9A N3A 1.4(17) . .
C1C C8A C9A N3A 176.7(9) . .
C7A C8A C9A C10A -178.0(9) . .
C1C C8A C9A C10A -2.7(14) . .
C8A C9A C10A C10A 176.7(8) . ?
N3A C9A C10A C10A -2.8(8) . ?
C3A C2A N1A C2A 171.9(6) . 6
C1A C2A N1A C2A -0.4(13) . 6
C3A C2A N1A Zn1 -18.5(15) . .
C1A C2A N1A Zn1 169.2(6) . .
C8A C7A N2A C4A 177.8(9) . .
C6A C7A N2A C4A -3.7(10) . .
C8A C7A N2A Zn1 -2.4(14) . .
C6A C7A N2A Zn1 176.1(6) . .
C3A C4A N2A C7A -176.0(9) . .
C5A C4A N2A C7A 1.7(10) . .
C3A C4A N2A Zn1 4.2(13) . .
C5A C4A N2A Zn1 -178.1(5) . .
C8A C9A N3A C9A -175.1(6) . 6
C10A C9A N3A C9A 4.4(13) . 6
C8A C9A N3A Zn1 11.5(15) . .
C10A C9A N3A Zn1 -169.0(7) . .
C9A N3A Zn1 N1A -93.9(9) . .
C9A N3A Zn1 N1A 93.9(9) 6 .
C9A N3A Zn1 N2A -14.2(9) . .
C9A N3A Zn1 N2A 173.7(9) 6 .
C9A N3A Zn1 N2A -173.7(9) . 6
C9A N3A Zn1 N2A 14.2(9) 6 6
C9A N3A Zn1 N4A 86.1(9) . .
C9A N3A Zn1 N4A -86.1(9) 6 .
C2A N1A Zn1 N3A -96.1(9) 6 .
C2A N1A Zn1 N3A 96.1(9) . .
C2A N1A Zn1 N2A -175.9(9) 6 .
C2A N1A Zn1 N2A 16.4(9) . .
C2A N1A Zn1 N2A -16.4(9) 6 6
C2A N1A Zn1 N2A 175.9(9) . 6
C2A N1A Zn1 N4A 83.9(9) 6 .
C2A N1A Zn1 N4A -83.9(9) . .
C7A N2A Zn1 N3A 10.0(8) . .
C4A N2A Zn1 N3A -170.2(7) . .
C7A N2A Zn1 N1A 170.5(7) . .
C4A N2A Zn1 N1A -9.7(7) . .
C7A N2A Zn1 N2A 90.8(13) . 6
C4A N2A Zn1 N2A -89.5(13) . 6
C7A N2A Zn1 N4A -89.4(7) . .
C4A N2A Zn1 N4A 90.4(7) . .
C10F C1F C2F C3F -178.6(10) 2_556 .
C10F C1F C2F N2F -4.3(13) 2_556 2_556
N2F C2F C3F C4F 0.5(17) 2_556 .
C1F C2F C3F C4F 173.7(10) . .
N2F C2F C3F C1G -173.7(8) 2_556 .
C1F C2F C3F C1G -0.5(15) . .
C2F C3F C4F N1F -1.8(17) . .
C1G C3F C4F N1F 172.5(8) . .
C2F C3F C4F C5F -177.0(9) . .
C1G C3F C4F C5F -2.6(15) . .
C3F C4F C5F C6F 172.3(11) . .
N1F C4F C5F C6F -3.6(12) . .
C4F C5F C6F C7F 2.6(14) . .
C5F C6F C7F C8F 179.9(12) . .
C5F C6F C7F N1F -0.8(14) . .
N1F C7F C8F C9F -4.7(18) . .
C6F C7F C8F C9F 174.5(11) . .
N1F C7F C8F C1H -171.6(10) . .
C6F C7F C8F C1H 7.6(17) . .
C7F C8F C9F N2F 6.7(18) . .
C1H C8F C9F N2F 173.4(9) . .
C7F C8F C9F C10F -177.5(11) . .
C1H C8F C9F C10F -10.9(16) . .
C8F C9F C10F C1F 179.3(10) . 2_556
N2F C9F C10F C1F -4.6(12) . 2_556
C3F C4F N1F C7F -172.8(10) . .
C5F C4F N1F C7F 3.0(11) . .
C3F C4F N1F Zn2 13.1(14) . .
C5F C4F N1F Zn2 -171.1(6) . .
C8F C7F N1F C4F 177.8(10) . .
C6F C7F N1F C4F -1.5(11) . .
C8F C7F N1F Zn2 -8.1(16) . .
C6F C7F N1F Zn2 172.5(6) . .
C8F C9F N2F C2F 178.1(10) . 2_556
C10F C9F N2F C2F 2.1(11) . 2_556
C8F C9F N2F Zn2 4.4(15) . .
C10F C9F N2F Zn2 -171.6(7) . .
C4F N1F Zn2 N1F -95.1(7) . 2_556
C7F N1F Zn2 N1F 91.9(8) . 2_556
C4F N1F Zn2 N2F -174.0(8) . .
C7F N1F Zn2 N2F 13.0(9) . .
C4F N1F Zn2 N2F -16.5(8) . 2_556
C7F N1F Zn2 N2F 170.6(9) . 2_556
C4F N1F Zn2 N3F 84.9(7) . .
C7F N1F Zn2 N3F -88.1(8) . .
C2F N2F Zn2 N1F 15.3(8) 2_556 2_556
C9F N2F Zn2 N1F -172.2(8) . 2_556
C2F N2F Zn2 N1F 176.0(8) 2_556 .
C9F N2F Zn2 N1F -11.6(8) . .
C2F N2F Zn2 N2F 95.5(7) 2_556 2_556
C9F N2F Zn2 N2F -92.0(8) . 2_556
C2F N2F Zn2 N3F -84.5(7) 2_556 .
C9F N2F Zn2 N3F 88.0(8) . .
C21B C21A N4A C21A 57.3(15) 2 6
C21B C21A N4A C20B 77.5(12) 2 .
C21B C21A N4A C21B 0(2) 2 6
C21B C21A N4A C21B -77.3(10) 2 .
C21B C21A N4A C20A -57.1(13) 2 .
C21B C21A N4A Zn1 179.2(9) 2 .
C21A C21B N4A C21A 0(2) 2 6
C21A C21B N4A C21A 78.9(9) 2 .
C21A C21B N4A C20B 57.4(13) 2 .
C21A C21B N4A C21B -56.3(16) 2 6
C21A C21B N4A C20A -77.3(12) 2 .
C21A C21B N4A Zn1 179.2(9) 2 .
N3A Zn1 N4A C21A 60.2(7) . 6
N1A Zn1 N4A C21A -119.8(7) . 6
N2A Zn1 N4A C21A 150.2(7) . 6
N2A Zn1 N4A C21A -29.9(8) 6 6
N3A Zn1 N4A C21A -60.2(7) . .
N1A Zn1 N4A C21A 119.8(7) . .
N2A Zn1 N4A C21A 29.9(8) . .
N2A Zn1 N4A C21A -150.2(7) 6 .
N3A Zn1 N4A C20B 0.0 . .
N1A Zn1 N4A C20B 180.0 . .
N2A Zn1 N4A C20B 90.0(2) . .
N2A Zn1 N4A C20B -90.0(2) 6 .
N3A Zn1 N4A C21B 119.2(7) . 6
N1A Zn1 N4A C21B -60.8(7) . 6
N2A Zn1 N4A C21B -150.8(7) . 6
N2A Zn1 N4A C21B 29.2(8) 6 6
N3A Zn1 N4A C21B -119.2(7) . .
N1A Zn1 N4A C21B 60.8(7) . .
N2A Zn1 N4A C21B -29.2(8) . .
N2A Zn1 N4A C21B 150.8(7) 6 .
N3A Zn1 N4A C20A 180.0 . .
N1A Zn1 N4A C20A 0.0 . .
N2A Zn1 N4A C20A -90.0(2) . .
N2A Zn1 N4A C20A 90.0(2) 6 .
C21F C21F N3F C21F 0.000(5) 6_565 2_556
C21F C21F N3F C22F -78.0(5) 6_565 2_556
C21F C21F N3F C22F 58.4(8) 6_565 .
C21F C21F N3F C20F -58.9(7) 6_565 .
C21F C21F N3F C20F 78.1(5) 6_565 2_556
C21F C21F N3F Zn2 180.000(3) 6_565 .
C22F C22F N3F C21F 78.8(5) 6_565 2_556
C22F C22F N3F C21F -58.7(8) 6_565 .
C22F C22F N3F C22F 0.000(4) 6_565 2_556
C22F C22F N3F C20F 58.0(8) 6_565 .
C22F C22F N3F C20F -78.8(5) 6_565 2_556
C22F C22F N3F Zn2 180.000(4) 6_565 .
C20F C20F N3F C21F -78.5(5) 6_565 2_556
C20F C20F N3F C21F 59.0(8) 6_565 .
C20F C20F N3F C22F 78.4(5) 6_565 2_556
C20F C20F N3F C22F -57.9(8) 6_565 .
C20F C20F N3F C20F 0.000(4) 6_565 2_556
C20F C20F N3F Zn2 180.000(4) 6_565 .
N1F Zn2 N3F C21F 137.7(16) 2_556 2_556
N1F Zn2 N3F C21F -42.3(16) . 2_556
N2F Zn2 N3F C21F -131.5(16) . 2_556
N2F Zn2 N3F C21F 48.5(16) 2_556 2_556
N1F Zn2 N3F C21F -42.3(16) 2_556 .
N1F Zn2 N3F C21F 137.7(16) . .
N2F Zn2 N3F C21F 48.5(16) . .
N2F Zn2 N3F C21F -131.5(16) 2_556 .
N1F Zn2 N3F C22F -102.4(13) 2_556 2_556
N1F Zn2 N3F C22F 77.6(13) . 2_556
N2F Zn2 N3F C22F -11.6(13) . 2_556
N2F Zn2 N3F C22F 168.4(13) 2_556 2_556
N1F Zn2 N3F C22F 77.6(13) 2_556 .
N1F Zn2 N3F C22F -102.4(13) . .
N2F Zn2 N3F C22F 168.4(13) . .
N2F Zn2 N3F C22F -11.6(13) 2_556 .
N1F Zn2 N3F C20F -161.5(14) 2_556 .
N1F Zn2 N3F C20F 18.5(14) . .
N2F Zn2 N3F C20F -70.8(14) . .
N2F Zn2 N3F C20F 109.2(14) 2_556 .
N1F Zn2 N3F C20F 18.5(14) 2_556 2_556
N1F Zn2 N3F C20F -161.5(14) . 2_556
N2F Zn2 N3F C20F 109.2(14) . 2_556
N2F Zn2 N3F C20F -70.8(14) 2_556 2_556
C4A C3A C1B C2B 77.2(11) . .
C2A C3A C1B C2B -104.7(10) . .
C4A C3A C1B C6B -102.1(11) . .
C2A C3A C1B C6B 76.1(11) . .
C6B C1B C2B C3B -3.3(15) . .
C3A C1B C2B C3B 177.5(8) . .
C6B C1B C2B C7B -178.6(9) . .
C3A C1B C2B C7B 2.2(14) . .
C1B C2B C3B C4B 7.5(15) . .
C7B C2B C3B C4B -177.1(9) . .
C2B C3B C4B C5B -8.0(15) . .
C2B C3B C4B C9B 179.4(8) . .
C3B C4B C5B C6B 4.2(15) . .
C9B C4B C5B C6B 177.0(8) . .
C4B C5B C6B C1B 0.0(16) . .
C4B C5B C6B C8B 178.4(10) . .
C2B C1B C6B C5B -0.4(15) . .
C3A C1B C6B C5B 178.8(9) . .
C2B C1B C6B C8B -178.7(10) . .
C3A C1B C6B C8B 0.5(16) . .
C3B C4B C9B C10B -38.4(9) . .
C5B C4B C9B C10B 148.9(8) . .
C3B C4B C9B C14B 142.1(8) . .
C5B C4B C9B C14B -30.5(8) . .
C14B C9B C10B N11B 0.0 . .
C4B C9B C10B N11B -179.4(3) . .
C9B C10B N11B C12B 0.0 . .
C10B N11B C12B C13B 0.0 . .
C10B N11B C12B C1D -175.2(10) . .
N11B C12B C13B C14B 0.0 . .
C1D C12B C13B C14B 175.6(9) . .
C12B C13B C14B C9B 0.0 . .
C10B C9B C14B C13B 0.0 . .
C4B C9B C14B C13B 179.4(3) . .
C9A C8A C1C C6C -83.8(12) . .
C7A C8A C1C C6C 91.9(12) . .
C9A C8A C1C C2C 98.5(12) . .
C7A C8A C1C C2C -85.9(13) . .
C6C C1C C2C C3C 1.1(18) . .
C8A C1C C2C C3C 178.9(11) . .
C6C C1C C2C C7C -171.8(11) . .
C8A C1C C2C C7C 6.0(17) . .
C1C C2C C3C C4C -4(2) . .
C7C C2C C3C C4C 169.0(13) . .
C2C C3C C4C C5C 3.1(19) . .
C2C C3C C4C C9C -179.9(10) . .
C3C C4C C5C C6C 0.5(17) . .
C9C C4C C5C C6C -176.5(9) . .
C2C C1C C6C C5C 2.3(16) . .
C8A C1C C6C C5C -175.5(9) . .
C2C C1C C6C C8C -176.8(11) . .
C8A C1C C6C C8C 5.4(15) . .
C4C C5C C6C C1C -3.2(17) . .
C4C C5C C6C C8C 175.9(10) . .
C5C C4C C9C C10C 141.9(9) . .
C3C C4C C9C C10C -35.0(10) . .
C5C C4C C9C C14C -38.6(10) . .
C3C C4C C9C C14C 144.5(10) . .
C14C C9C C10C N11C 0.0 . .
C4C C9C C10C N11C 179.5(4) . .
C9C C10C N11C C12C 0.0 . .
C10C N11C C12C C13C 0.0 . .
C10C N11C C12C C1E -179.6(11) . .
N11C C12C C13C C14C 0.0 . .
C1E C12C C13C C14C 179.6(10) . .
C12C C13C C14C C9C 0.0 . .
C10C C9C C14C C13C 0.0 . .
C4C C9C C14C C13C -179.5(3) . .
C2F C3F C1G C6G 90.9(12) . .
C4F C3F C1G C6G -83.7(12) . .
C2F C3F C1G C2G -90.3(13) . .
C4F C3F C1G C2G 95.0(13) . .
C6G C1G C2G C3G 4.8(19) . .
C3F C1G C2G C3G -173.9(12) . .
C6G C1G C2G C7G 174.9(13) . .
C3F C1G C2G C7G -3.8(19) . .
C1G C2G C3G C4G -3(2) . .
C7G C2G C3G C4G -173.3(15) . .
C2G C3G C4G C5G 2(2) . .
C2G C3G C4G C9G -176.9(11) . .
C3G C4G C5G C6G -2(2) . .
C9G C4G C5G C6G 176.3(8) . .
C2G C1G C6G C5G -5.3(16) . .
C3F C1G C6G C5G 173.5(9) . .
C2G C1G C6G C8G 178.6(11) . .
C3F C1G C6G C8G -2.7(15) . .
C4G C5G C6G C1G 4.2(17) . .
C4G C5G C6G C8G -179.7(11) . .
C5G C4G C9G C10G 154.0(11) . .
C3G C4G C9G C10G -27.3(13) . .
C5G C4G C9G C14G -25.0(11) . .
C3G C4G C9G C14G 153.8(13) . .
C14G C9G C10G N11G 0.0 . .
C4G C9G C10G N11G -179.0(4) . .
C9G C10G N11G C12G 0.0 . .
C10G N11G C12G C13G 0.0 . .
C10G N11G C12G C1I -173.5(11) . .
N11G C12G C13G C14G 0.0 . .
C1I C12G C13G C14G 173.5(11) . .
C12G C13G C14G C9G 0.0 . .
C10G C9G C14G C13G 0.0 . .
C4G C9G C14G C13G 179.0(4) . .
C7F C8F C1H C6H 79.1(14) . .
C9F C8F C1H C6H -88.7(14) . .
C7F C8F C1H C2H -100.4(13) . .
C9F C8F C1H C2H 91.7(13) . .
C6H C1H C2H C3H -4.5(18) . .
C8F C1H C2H C3H 175.1(10) . .
C6H C1H C2H C7H -174.3(11) . .
C8F C1H C2H C7H 5.2(17) . .
C1H C2H C3H C4H 8.2(18) . .
C7H C2H C3H C4H 178.3(11) . .
C2H C3H C4H C5H -8.7(17) . .
C2H C3H C4H C9H -176.0(9) . .
C3H C4H C5H C6H 5.8(18) . .
C9H C4H C5H C6H 172.8(9) . .
C4H C5H C6H C1H -2.3(19) . .
C4H C5H C6H C8H -177.9(11) . .
C2H C1H C6H C5H 1.5(18) . .
C8F C1H C6H C5H -178.0(10) . .
C2H C1H C6H C8H 177.1(11) . .
C8F C1H C6H C8H -2.4(17) . .
C3H C4H C9H C10H -37.9(10) . .
C5H C4H C9H C10H 155.3(9) . .
C3H C4H C9H C14H 143.0(9) . .
C5H C4H C9H C14H -23.7(10) . .
C14H C9H C10H N11H 0.0 . .
C4H C9H C10H N11H -179.0(4) . .
C9H C10H N11H C12H 0.0 . .
C10H N11H C12H C13H 0.0 . .
C10H N11H C12H C1J -170.7(11) . .
N11H C12H C13H C14H 0.0 . .
C1J C12H C13H C14H 171.0(10) . .
C12H C13H C14H C9H 0.0 . .
C10H C9H C14H C13H 0.0 . .
C4H C9H C14H C13H 179.1(3) . .
C13B C12B C1D O2D 148.7(10) . .
N11B C12B C1D O2D -36.0(15) . .
C12B C1D O2D C3D 174.2(17) . .
C1D O2D C3D C4D -118(3) . .
O2D C3D C4D O5D -17(4) . .
C3D C4D O5D C6D 138(2) . .
C4D O5D C6D C7D -129(2) . .
O5D C6D C7D C7E -163(3) . 2
O2K C3K C4K O5K 82(2) . .
C3K C4K O5K C6K -148.6(17) . .
C4K O5K C6K C7K 160(2) . .
O5K C6K C7K C7L 113(2) . 2
N11C C12C C1E O2E -9.4(16) . .
C13C C12C C1E O2E 171.0(10) . .
C12C C1E O2E C3E 171.7(17) . .
C1E O2E C3E C4E -121(3) . .
O2E C3E C4E O5E -22(4) . .
C3E C4E O5E C6E 134(2) . .
C4E O5E C6E C7E -169(2) . .
O5E C6E C7E C7D -125(3) . 2
O2L C3L C4L O5L -70(3) . .
C3L C4L O5L C6L 150.1(17) . .
C4L O5L C6L C7L -107(2) . .
O5L C6L C7L C7K 152(2) . 2
C13G C12G C1I O2I 151.3(10) . .
N11G C12G C1I O2I -35.1(17) . .
C12G C1I O2I C3I 175.6(13) . .
C1I O2I C3I C4I -154.3(15) . .
O2I C3I C4I O5I 32(2) . .
C3I C4I O5I C6I 102.1(18) . .
C4I O5I C6I C7I 110.0(14) . .
O5I C6I C7I C7I 136.9(9) . 6_565
N11H C12H C1J O2J -9.7(17) . .
C13H C12H C1J O2J 179.4(10) . .
C12H C1J O2J C3J 177.4(13) . .
C1J O2J C3J C4J -158.0(14) . .
O2J C3J C4J O5J 72(2) . .
C3J C4J O5J C6J -135.3(14) . .
C4J O5J C6J C7J -147.5(16) . .
O5J C6J C7J C7J -176.6(10) . 6_565

loop_
_platon_squeeze_void_nr
_platon_squeeze_void_average_x
_platon_squeeze_void_average_y
_platon_squeeze_void_average_z
_platon_squeeze_void_volume
_platon_squeeze_void_count_electrons
_platon_squeeze_void_content
1 -0.009 -0.043 0.479 6875 1542 ' '
2 0.119 0.000 0.989 30 8 ' '
3 0.881 0.000 1.011 30 9 ' '
4 0.000 0.156 0.000 17 7 ' '
5 0.500 0.344 0.000 17 7 ' '
6 0.381 0.500 0.011 30 9 ' '
7 0.619 0.500 0.989 30 8 ' '
8 0.500 0.656 0.000 17 7 ' '
9 0.000 0.844 0.000 17 7 ' '
